data_1517070
loop_
_publ_author_name
'Muktha, B.'
'Priya, M. H.'
'Madras, Giridhar'
'Guru Row, T. N.'

_publ_section_title
;
 Synthesis, structure, and photocatalysis in a new structural variant of
 the Aurivillius phase: LiBi4M3O14 (M = Nb, Ta).
;
_journal_issue 23
_journal_name_full 'The journal of physical chemistry. B'
_journal_page_first 11442
_journal_page_last 11449
_journal_paper_doi 10.1021/jp051228h
_journal_volume 109
_journal_year 2005
_chemical_compound_source 'see text'
_chemical_formula_moiety 'Bi36 O126 Ta27'
_chemical_formula_sum 'Bi16 O56 Ta12'
_chemical_formula_weight 6411.08
_chemical_name_systematic
;
 ?
;
_space_group_IT_number 15
_symmetry_cell_setting monoclinic
_symmetry_space_group_name_Hall '-C 2yc'
_symmetry_space_group_name_H-M 'C 1 2/c 1'
_atom_sites_solution_hydrogens ' ?               '
_atom_sites_solution_primary direct
_atom_sites_solution_secondary difmap
_cell_angle_alpha 90
_cell_angle_beta 101.477(3)
_cell_angle_gamma 90
_cell_formula_units_Z 1
_cell_length_a 13.016(2)
_cell_length_b 7.5832(14)
_cell_length_c 12.226(2)
_cell_measurement_reflns_used 3337
_cell_measurement_temperature 293(2)
_cell_measurement_theta_max 28
_cell_measurement_theta_min 3.1
_cell_volume 1182.6(3)
_computing_cell_refinement SMART
_computing_data_collection 'SMART (Bruker, 1998)'
_computing_data_reduction 'SAINT (Bruker, 1998)'
_computing_publication_material 'PLATON (Spek, 1990)'
_computing_structure_refinement 'SHELXL-97 (Sheldrick, 1997)'
_computing_structure_solution 'SHELXS-97 (Sheldrick, 1997)'
_diffrn_ambient_temperature 293(2)
_diffrn_measured_fraction_theta_full 0.97
_diffrn_measured_fraction_theta_max 0.97
_diffrn_measurement_device_type 'Bruker SMART CCD area detector'
_diffrn_measurement_method '\w scan'
_diffrn_radiation_monochromator graphite
_diffrn_radiation_source 'fine-focus sealed tube'
_diffrn_radiation_type MoKa
_diffrn_radiation_wavelength 0.71073
_diffrn_reflns_av_R_equivalents 0.0615
_diffrn_reflns_av_sigmaI/netI 0.0446
_diffrn_reflns_limit_h_max 17
_diffrn_reflns_limit_h_min -11
_diffrn_reflns_limit_k_max 6
_diffrn_reflns_limit_k_min -9
_diffrn_reflns_limit_l_max 15
_diffrn_reflns_limit_l_min -15
_diffrn_reflns_number 3337
_diffrn_reflns_reduction_process
;
 ?
;
_diffrn_reflns_theta_full 28.03
_diffrn_reflns_theta_max 28.03
_diffrn_reflns_theta_min 3.13
_diffrn_standards_decay_% 0
_diffrn_standards_number 0
_exptl_absorpt_coefficient_mu 87.013
_exptl_absorpt_correction_T_max 0.0275
_exptl_absorpt_correction_T_min 0.0091
_exptl_absorpt_correction_type numerical
_exptl_absorpt_process_details 'Interpolation using  Int.Tab. Vol. C (1992) p. 523,Tab. 6.3.3.3'
_exptl_crystal_colour yellow
_exptl_crystal_density_diffrn 9.002
_exptl_crystal_density_method 'Not Measured'
_exptl_crystal_description cylindrical
_exptl_crystal_F_000 2652
_exptl_crystal_size_max 0.084
_exptl_crystal_size_mid 0.0738
_exptl_crystal_size_min 0.0625
_exptl_crystal_size_rad 0.04
_refine_diff_density_max 8.522
_refine_diff_density_min -12.827
_refine_diff_density_rms 1.585
_refine_ls_goodness_of_fit_ref 1.076
_refine_ls_matrix_type full
_refine_ls_number_parameters 96
_refine_ls_number_reflns 1365
_refine_ls_number_restraints 0
_refine_ls_restrained_S_all 1.076
_refine_ls_R_factor_all 0.083
_refine_ls_R_factor_gt 0.078
_refine_ls_shift/su_max 0.000
_refine_ls_shift/su_mean 0.000
_refine_ls_structure_factor_coef Fsqd
_refine_ls_weighting_details 'calc w=1/[\s^2^(Fo^2^)+(0.1534P)^2^+0.0248P] where P=(Fo^2^+2Fc^2^)/3'
_refine_ls_weighting_scheme calc
_refine_ls_wR_factor_gt 0.196
_refine_ls_wR_factor_ref 0.200
_reflns_number_gt 1184
_reflns_number_total 1365
_reflns_threshold_expression I>2\s(I)
_cod_data_source_file lb4t3.cif
_cod_data_source_block l2b4t_m
_cod_depositor_comments
;
The following automatic conversions were performed:

'_symmetry_cell_setting' value 'Monoclinic' changed to 'monoclinic'
according to
/usr/data/users/saulius/automatic-downloads/retrospective/ACS/lib/dictionaries/cif_core.dic
dictionary named 'cif_core.dic' version 2.4.2 from 2011-04-26.

Automatic conversion script
Id: cif_fix_values 2281 2013-09-26 08:29:07Z andrius 
;
_cod_original_sg_symbol_H-M 'C 2/c'
_cod_database_code 1517070

loop_
_symmetry_equiv_pos_as_xyz
x,y,z
-x,y,1/2-z
-x,-y,-z
x,-y,1/2+z
1/2+x,1/2+y,z
1/2-x,1/2+y,1/2-z
1/2-x,1/2-y,-z
1/2+x,1/2-y,1/2+z

loop_
_atom_site_aniso_label
_atom_site_aniso_U_11
_atom_site_aniso_U_22
_atom_site_aniso_U_33
_atom_site_aniso_U_23
_atom_site_aniso_U_13
_atom_site_aniso_U_12
Bi1 0.0169(5) 0.0233(5) 0.0187(5) -0.0002(3) 0.0048(3) -0.0001(3)
Bi2 0.0172(5) 0.0235(5) 0.0299(6) -0.0013(3) 0.0070(4) -0.0016(3)
Ta1 0.0178(6) 0.0220(6) 0.0191(5) 0.0000(3) 0.0043(4) -0.0009(3)
Ta2 0.0143(7) 0.0234(7) 0.0181(7) 0.0000 0.0040(5) 0.0000
O1 0.011(7) 0.021(7) 0.027(8) 0.004(6) 0.005(6) 0.004(5)
O2 0.011(7) 0.025(7) 0.016(7) -0.005(5) 0.006(5) 0.003(5)
O3 0.012(7) 0.026(7) 0.015(7) 0.004(5) 0.003(5) 0.002(5)
O4 0.022(8) 0.021(7) 0.030(9) -0.002(6) 0.005(6) -0.011(6)
O5 0.022(7) 0.014(6) 0.020(7) 0.001(5) 0.010(6) -0.012(6)
O6 0.014(7) 0.023(7) 0.022(8) 0.005(6) 0.005(6) 0.006(6)
O7 0.013(6) 0.026(7) 0.018(7) 0.000(5) 0.004(5) 0.006(5)

loop_
_atom_site_label
_atom_site_type_symbol
_atom_site_thermal_displace_type
_atom_site_fract_x
_atom_site_fract_y
_atom_site_fract_z
_atom_site_occupancy
_atom_site_U_iso_or_equiv
Bi1 Bi Uani 0.11775(7) 0.13800(10) -0.01977(8) 1.000 0.0195(3)
Bi2 Bi Uani 0.11585(7) 0.60991(11) 0.00659(8) 1.000 0.0232(3)
Ta1 Ta Uani 0.25056(7) 0.38651(12) 0.25758(8) 1.000 0.0195(3)
Ta2 Ta Uani 0.00000 0.13954(16) 0.25000 1.000 0.0185(4)
O1 O Uani 0.2977(12) 0.1432(18) 0.2804(14) 1.000 0.019(4)
O2 O Uani 0.1062(11) 0.333(2) 0.2794(12) 1.000 0.017(4)
O3 O Uani 0.0008(12) 0.1424(19) 0.4128(12) 1.000 0.018(4)
O4 O Uani 0.2012(14) 0.352(2) 0.0901(15) 1.000 0.024(5)
O5 O Uani 0.2907(12) 0.4430(18) 0.4117(12) 1.000 0.018(4)
O6 O Uani -0.0183(12) 0.585(2) 0.0882(13) 1.000 0.019(4)
O7 O Uani 0.3898(11) 0.465(2) 0.2320(12) 1.000 0.019(4)

loop_
_atom_type_symbol
_atom_type_description
_atom_type_scat_dispersion_real
_atom_type_scat_dispersion_imag
_atom_type_scat_source
Ta Ta -0.7052 6.5227 'International Tables Vol C Tables 4.2.6.8 and 6.1.1.4'
O O 0.0106 0.0060 'International Tables Vol C Tables 4.2.6.8 and 6.1.1.4'
Bi Bi -4.1077 10.2566 'International Tables Vol C Tables 4.2.6.8 and 6.1.1.4'

loop_
_geom_angle_atom_site_label_1
_geom_angle_atom_site_label_2
_geom_angle_atom_site_label_3
_geom_angle
_geom_angle_site_symmetry_1
_geom_angle_site_symmetry_3
O5 Ta1 O1 93.1(7) . .
O5 Ta1 O2 89.6(6) . .
O1 Ta1 O2 93.9(6) . .
O5 Ta1 O7 90.5(6) . 3_445
O1 Ta1 O7 92.1(6) . 3_445
O2 Ta1 O7 174.0(6) . 3_445
O5 Ta1 O4 174.0(6) . .
O1 Ta1 O4 92.9(7) . .
O2 Ta1 O4 89.5(6) . .
O7 Ta1 O4 89.7(6) 3_445 .
O5 Ta1 O1 91.2(6) . 4_546
O1 Ta1 O1 175.16(10) . 4_546
O2 Ta1 O1 88.2(6) . 4_546
O7 Ta1 O1 85.8(6) 3_445 4_546
O4 Ta1 O1 82.8(6) . 4_546
O6 Bi2 O6 75.2(7) 5_657 .
O6 Bi2 O4 80.8(5) 5_657 .
O6 Bi2 O4 94.6(6) . .
O6 Bi2 O3 91.9(5) 5_657 6_556
O6 Bi2 O3 79.4(5) . 6_556
O4 Bi2 O3 171.6(5) . 6_556
O6 Bi2 O1 133.9(5) 5_657 4_546
O6 Bi2 O1 77.3(5) . 4_546
O4 Bi2 O1 65.4(5) . 4_546
O3 Bi2 O1 118.3(4) 6_556 4_546
O6 Bi2 Bi2 38.1(4) 5_657 5_657
O6 Bi2 Bi2 37.1(4) . 5_657
O4 Bi2 Bi2 87.2(4) . 5_657
O3 Bi2 Bi2 84.5(3) 6_556 5_657
O1 Bi2 Bi2 107.0(3) 4_546 5_657
O6 Bi2 Bi1 43.6(4) 5_657 5_667
O6 Bi2 Bi1 88.6(4) . 5_667
O4 Bi2 Bi1 37.6(4) . 5_667
O3 Bi2 Bi1 135.4(3) 6_556 5_667
O1 Bi2 Bi1 100.1(3) 4_546 5_667
Bi2 Bi2 Bi1 62.12(3) 5_657 5_667
O6 Bi2 Bi1 88.6(4) 5_657 1_545
O6 Bi2 Bi1 43.2(4) . 1_545
O4 Bi2 Bi1 137.7(4) . 1_545
O3 Bi2 Bi1 37.1(3) 6_556 1_545
O1 Bi2 Bi1 95.9(3) 4_546 1_545
Bi2 Bi2 Bi1 61.28(3) 5_657 1_545
Bi1 Bi2 Bi1 123.39(3) 5_667 1_545
O7 Ta2 O7 93.7(8) . 2_656
O7 Ta2 O3 92.2(6) . 2_656
O7 Ta2 O3 88.7(6) 2_656 2_656
O7 Ta2 O3 88.7(6) . .
O7 Ta2 O3 92.2(6) 2_656 .
O3 Ta2 O3 178.7(8) 2_656 .
O7 Ta2 O2 174.0(6) . .
O7 Ta2 O2 90.6(6) 2_656 .
O3 Ta2 O2 92.1(6) 2_656 .
O3 Ta2 O2 86.9(6) . .
O7 Ta2 O2 90.6(6) . 2_656
O7 Ta2 O2 174.0(6) 2_656 2_656
O3 Ta2 O2 86.9(6) 2_656 2_656
O3 Ta2 O2 92.1(6) . 2_656
O2 Ta2 O2 85.4(8) . 2_656
O5 Bi1 O3 90.7(6) 8_556 6_566
O5 Bi1 O4 89.2(6) 8_556 5_667
O3 Bi1 O4 86.9(6) 6_566 5_667
O5 Bi1 O6 162.1(5) 8_556 1_565
O3 Bi1 O6 79.1(5) 6_566 1_565
O4 Bi1 O6 75.6(6) 5_667 1_565
O5 Bi1 O3 81.7(5) 8_556 2_656
O3 Bi1 O3 76.8(5) 6_566 2_656
O4 Bi1 O3 161.1(5) 5_667 2_656
O6 Bi1 O3 109.9(5) 1_565 2_656
O5 Bi1 O4 78.6(5) 8_556 3
O3 Bi1 O4 162.8(5) 6_566 3
O4 Bi1 O4 79.5(6) 5_667 3
O6 Bi1 O4 107.3(5) 1_565 3
O3 Bi1 O4 114.4(5) 2_656 3
O5 Bi1 O7 107.3(5) 8_556 .
O3 Bi1 O7 132.7(5) 6_566 .
O4 Bi1 O7 135.0(5) 5_667 .
O6 Bi1 O7 90.3(5) 1_565 .
O3 Bi1 O7 63.8(4) 2_656 .
O4 Bi1 O7 64.1(5) 3 .
O5 Bi1 Bi2 129.5(4) 8_556 5_667
O3 Bi1 Bi2 85.1(4) 6_566 5_667
O4 Bi1 Bi2 40.3(4) 5_667 5_667
O6 Bi1 Bi2 35.7(4) 1_565 5_667
O3 Bi1 Bi2 144.4(3) 2_656 5_667
O4 Bi1 Bi2 91.3(3) 3 5_667
O7 Bi1 Bi2 112.1(3) . 5_667
O5 Bi1 Bi2 134.0(4) 8_556 1_565
O3 Bi1 Bi2 43.6(4) 6_566 1_565
O4 Bi1 Bi2 84.4(4) 5_667 1_565
O6 Bi1 Bi2 36.4(3) 1_565 1_565
O3 Bi1 Bi2 90.1(3) 2_656 1_565
O4 Bi1 Bi2 143.4(3) 3 1_565
O7 Bi1 Bi2 109.1(3) . 1_565
Bi2 Bi1 Bi2 56.61(3) 5_667 1_565
Ta1 O1 Ta1 141.8(9) . 4_556
Ta1 O1 Bi2 107.0(6) . 4_556
Ta1 O1 Bi2 100.5(5) 4_556 4_556
Ta1 O2 Ta2 139.6(7) . .
Ta2 O3 Bi1 136.6(8) . 6_565
Ta2 O3 Bi2 110.3(6) . 6
Bi1 O3 Bi2 99.4(6) 6_565 6
Ta2 O3 Bi1 101.0(6) . 2_656
Bi1 O3 Bi1 103.2(5) 6_565 2_656
Bi2 O3 Bi1 101.7(5) 6 2_656
Ta1 O4 Bi1 135.4(8) . 5_667
Ta1 O4 Bi2 110.7(7) . .
Bi1 O4 Bi2 102.0(7) 5_667 .
Ta1 O4 Bi1 101.5(7) . 3_445
Bi1 O4 Bi1 100.5(6) 5_667 3_445
Bi2 O4 Bi1 101.9(6) . 3_445
Ta1 O5 Bi1 139.9(7) . 8_455
Bi2 O6 Bi2 104.8(7) 5_657 .
Bi2 O6 Bi1 100.7(6) 5_657 1_545
Bi2 O6 Bi1 100.4(6) . 1_545
Ta2 O7 Ta1 150.1(8) . 3
Ta2 O7 Bi1 101.1(6) . .
Ta1 O7 Bi1 101.8(6) 3 .

loop_
_geom_bond_atom_site_label_1
_geom_bond_atom_site_label_2
_geom_bond_distance
_geom_bond_site_symmetry_2
Ta1 O5 1.901(14) .
Ta1 O1 1.947(14) .
Ta1 O2 1.990(14) .
Ta1 O7 1.991(14) 3_445
Ta1 O4 2.038(18) .
Ta1 O1 2.070(15) 4_546
Bi2 O6 2.135(16) 5_657
Bi2 O6 2.184(15) .
Bi2 O4 2.377(17) .
Bi2 O3 2.531(15) 6_556
Bi2 O1 2.635(16) 4_546
Bi2 Bi2 3.4213(18) 5_657
Bi2 Bi1 3.5936(14) 5_667
Bi2 Bi1 3.6221(13) 1_545
Ta2 O7 1.930(15) .
Ta2 O7 1.930(15) 2_656
Ta2 O3 1.988(15) 2_656
Ta2 O3 1.988(15) .
Ta2 O2 2.001(15) .
Ta2 O2 2.001(15) 2_656
Bi1 O5 2.174(14) 8_556
Bi1 O3 2.212(15) 6_566
Bi1 O4 2.244(16) 5_667
Bi1 O6 2.520(14) 1_565
Bi1 O3 2.650(15) 2_656
Bi1 O4 2.665(17) 3
Bi1 O7 2.694(14) .
Bi1 Bi2 3.5936(14) 5_667
Bi1 Bi2 3.6221(13) 1_565
O1 Ta1 2.070(15) 4_556
O1 Bi2 2.635(16) 4_556
O3 Bi1 2.212(15) 6_565
O3 Bi2 2.531(15) 6
O3 Bi1 2.650(14) 2_656
O4 Bi1 2.244(15) 5_667
O4 Bi1 2.665(17) 3_445
O5 Bi1 2.174(14) 8_455
O6 Bi2 2.135(16) 5_657
O6 Bi1 2.520(14) 1_545
O7 Ta1 1.991(14) 3
